data_1010879
loop_
_publ_author_name
'Tazaki, H.'

_publ_section_title
;
 The structure of orthorhombic metaboric acid, HBO~2~ (\a)
;
_journal_coden_ASTM JSHAAO
_journal_name_full
;
Journal of Science of the Hiroshima University, Series A: Mathematics,
Physics, Chemistry
;
_journal_page_first 55
_journal_page_last 61
_journal_volume 10
_journal_year 1940
_chemical_formula_structural '(H B O2)'
_chemical_formula_sum 'B H O2'
_chemical_name_systematic 'metaboric acid - orthorhombic form'
_space_group_IT_number 62
_symmetry_cell_setting orthorhombic
_symmetry_Int_Tables_number 62
_symmetry_space_group_name_Hall '-P 2c 2ab'
_symmetry_space_group_name_H-M 'P b n m'
_cell_angle_alpha 90
_cell_angle_beta 90
_cell_angle_gamma 90
_cell_formula_units_Z 12
_cell_length_a 8.015
_cell_length_b 9.679
_cell_length_c 6.244
_cell_volume 484.4
_cod_original_formula_sum 'H B O2'
_cod_database_code 1010879

loop_
_symmetry_equiv_pos_as_xyz
x,y,z
1/2-x,1/2+y,1/2-z
-x,-y,1/2+z
1/2+x,1/2-y,-z
-x,-y,-z
1/2+x,1/2-y,1/2+z
x,y,1/2-z
1/2-x,1/2+y,z

loop_
_atom_site_label
_atom_site_type_symbol
_atom_site_symmetry_multiplicity
_atom_site_Wyckoff_symbol
_atom_site_fract_x
_atom_site_fract_y
_atom_site_fract_z
_atom_site_occupancy
_atom_site_attached_hydrogens
_atom_site_calc_flag
O1 O2- 4 c -0.079 0.055 0.25 1. 0 d
O2 O2- 4 c -0.082 0.297 0.25 1. 0 d
O3 O2- 4 c -0.079 0.539 0.25 1. 0 d
O4 O2- 4 c 0.177 0.178 0.25 1. 0 d
O5 O2- 4 c 0.177 0.416 0.25 1. 0 d
O6 O2- 4 c 0.435 0.297 0.25 1. 0 d
B1 B3+ 4 c 0.009 0.176 0.25 1. 0 d
B2 B3+ 4 c 0.009 0.418 0.25 1. 0 d
B3 B3+ 4 c 0.264 0.297 0.25 1. 0 d
H1 H1+ 4 c 0.507 0.425 0.25 1. 0 d
H2 H1+ 4 c 0.507 0.169 0.25 1. 0 d
H3 H1+ 4 c 0.75 0.547 0.25 1. 0 d

loop_
_atom_type_symbol
_atom_type_oxidation_number
O2- -2.000
B3+ 3.000
H1+ 1.000
